data_2234392
loop_
_publ_author_name
'Guo, Jian'
'Tong, Shao-Wei'
'Liu, Jian-She'
'Song, Wen-Dong'
'An, Jing-Bo'

_publ_section_title
;
 Tetraaquabis[4-(1<i>H</i>-imidazol-1-yl-\k<i>N</i>^3^)benzoato]cobalt(II)
;
_journal_coeditor_code SJ5202
_journal_issue 4
_journal_name_full 'Acta Crystallographica Section E'
_journal_page_first m486
_journal_page_last m487
_journal_paper_doi 10.1107/S1600536812010562
_journal_volume 68
_journal_year 2012
_chemical_formula_iupac '[Co (C10 H7 N2 O2)2 (H2 O)4]'
_chemical_formula_moiety 'C20 H22 Co N4 O8'
_chemical_formula_sum 'C20 H22 Co N4 O8'
_chemical_formula_weight 505.35
_chemical_name_systematic
;
Tetraaquabis[4-(1<i>H</i>-imidazol-1-yl-\k<i>N</i>^3^)benzoato]cobalt(II)
;
_space_group_IT_number 14
_symmetry_cell_setting monoclinic
_symmetry_space_group_name_Hall '-P 2ybc'
_symmetry_space_group_name_H-M 'P 1 21/c 1'
_atom_sites_solution_hydrogens geom
_atom_sites_solution_primary direct
_atom_sites_solution_secondary difmap
_audit_creation_method SHELXL-97
_cell_angle_alpha 90.00
_cell_angle_beta 96.816(2)
_cell_angle_gamma 90.00
_cell_formula_units_Z 2
_cell_length_a 12.1976(15)
_cell_length_b 10.6555(13)
_cell_length_c 7.9602(10)
_cell_measurement_reflns_used 5837
_cell_measurement_temperature 296(2)
_cell_measurement_theta_max 27.90
_cell_measurement_theta_min 2.82
_cell_volume 1027.3(2)
_computing_cell_refinement 'SAINT (Bruker, 2004)'
_computing_data_collection 'APEX2 (Bruker, 2004)'
_computing_data_reduction 'SAINT (Bruker, 2004)'
_computing_molecular_graphics 'XP in SHELXTL (Sheldrick, 2008)'
_computing_publication_material 'SHELXL97 (Sheldrick, 2008)'
_computing_structure_refinement 'SHELXL97 (Sheldrick, 2008)'
_computing_structure_solution 'SHELXS97 (Sheldrick, 2008)'
_diffrn_ambient_temperature 296(2)
_diffrn_measured_fraction_theta_full 0.998
_diffrn_measured_fraction_theta_max 0.998
_diffrn_measurement_device_type 'Bruker APEXII area-detector'
_diffrn_measurement_method '\f and \w scan'
_diffrn_radiation_monochromator graphite
_diffrn_radiation_source 'fine-focus sealed tube'
_diffrn_radiation_type MoK\a
_diffrn_radiation_wavelength 0.71073
_diffrn_reflns_av_R_equivalents 0.0479
_diffrn_reflns_av_sigmaI/netI 0.0474
_diffrn_reflns_limit_h_max 14
_diffrn_reflns_limit_h_min -14
_diffrn_reflns_limit_k_max 12
_diffrn_reflns_limit_k_min -12
_diffrn_reflns_limit_l_max 9
_diffrn_reflns_limit_l_min -9
_diffrn_reflns_number 7094
_diffrn_reflns_theta_full 25.20
_diffrn_reflns_theta_max 25.20
_diffrn_reflns_theta_min 1.68
_diffrn_standards_number 0
_exptl_absorpt_coefficient_mu 0.894
_exptl_absorpt_correction_T_max 0.7443
_exptl_absorpt_correction_T_min 0.6160
_exptl_absorpt_correction_type multi-scan
_exptl_absorpt_process_details '(SADABS; Sheldrick, 1996)'
_exptl_crystal_colour Red
_exptl_crystal_density_diffrn 1.634
_exptl_crystal_density_method 'not measured'
_exptl_crystal_description block
_exptl_crystal_F_000 522
_exptl_crystal_size_max 0.22
_exptl_crystal_size_mid 0.19
_exptl_crystal_size_min 0.15
_refine_diff_density_max 0.314
_refine_diff_density_min -0.357
_refine_ls_extinction_method none
_refine_ls_goodness_of_fit_ref 1.073
_refine_ls_hydrogen_treatment constr
_refine_ls_matrix_type full
_refine_ls_number_parameters 151
_refine_ls_number_reflns 1850
_refine_ls_number_restraints 6
_refine_ls_restrained_S_all 1.072
_refine_ls_R_factor_all 0.0335
_refine_ls_R_factor_gt 0.0315
_refine_ls_shift/su_max 0.000
_refine_ls_shift/su_mean 0.000
_refine_ls_structure_factor_coef Fsqd
_refine_ls_weighting_details 'calc w=1/[\s^2^(Fo^2^)+(0.0491P)^2^+0.4159P] where P=(Fo^2^+2Fc^2^)/3'
_refine_ls_weighting_scheme calc
_refine_ls_wR_factor_gt 0.0895
_refine_ls_wR_factor_ref 0.0919
_reflns_number_gt 1720
_reflns_number_total 1850
_reflns_threshold_expression I>2\s(I)
_cod_data_source_file sj5202.cif
_cod_data_source_block I
_cod_original_sg_symbol_H-M 'P 21/c'
_cod_database_code 2234392
_cod_database_fobs_code 2234392

loop_
_symmetry_equiv_pos_as_xyz
'x, y, z'
'-x, y+1/2, -z+1/2'
'-x, -y, -z'
'x, -y-1/2, z-1/2'

loop_
_atom_site_type_symbol
_atom_site_label
_atom_site_fract_x
_atom_site_fract_y
_atom_site_fract_z
_atom_site_U_iso_or_equiv
_atom_site_adp_type
_atom_site_calc_flag
_atom_site_refinement_flags
_atom_site_occupancy
_atom_site_symmetry_multiplicity
C C1 0.55457(14) 0.61139(17) 0.8770(2) 0.0122(4) Uani d . 1 1
C C2 0.52906(16) 0.51963(18) 0.7536(2) 0.0159(4) Uani d . 1 1
H H2 0.5827 0.4630 0.7282 0.019 Uiso calc R 1 1
C C3 0.42300(17) 0.51351(17) 0.6690(3) 0.0158(4) Uani d . 1 1
H H3 0.4066 0.4530 0.5855 0.019 Uiso calc R 1 1
C C4 0.34080(14) 0.59535(17) 0.7058(2) 0.0122(4) Uani d . 1 1
C C5 0.36592(15) 0.68373(17) 0.8335(2) 0.0146(4) Uani d . 1 1
H H5 0.3111 0.7374 0.8625 0.018 Uiso calc R 1 1
C C6 0.47249(14) 0.69250(17) 0.9181(2) 0.0140(4) Uani d . 1 1
H H6 0.4887 0.7526 1.0022 0.017 Uiso calc R 1 1
C C7 0.70472(16) 0.70111(19) 1.0893(2) 0.0208(4) Uani d . 1 1
H H7 0.6644 0.7599 1.1427 0.025 Uiso calc R 1 1
C C8 0.81424(16) 0.67658(18) 1.1233(2) 0.0194(4) Uani d . 1 1
H H8 0.8623 0.7168 1.2056 0.023 Uiso calc R 1 1
C C9 0.75273(15) 0.55233(18) 0.9212(2) 0.0156(4) Uani d . 1 1
H H9 0.7490 0.4911 0.8374 0.019 Uiso calc R 1 1
C C10 0.22864(14) 0.59036(17) 0.6021(2) 0.0132(4) Uani d . 1 1
Co Co1 1.0000 0.5000 1.0000 0.01069(15) Uani d S 1 2
N N1 0.66473(12) 0.62083(14) 0.95870(17) 0.0124(3) Uani d . 1 1
N N2 0.84354(12) 0.58317(15) 1.01756(18) 0.0150(3) Uani d . 1 1
O O1 0.22401(10) 0.54154(14) 0.45864(16) 0.0187(3) Uani d . 1 1
O O2 0.14737(10) 0.63844(12) 0.66430(15) 0.0158(3) Uani d . 1 1
O O1W 1.02638(11) 0.52252(13) 1.26744(17) 0.0167(3) Uani d D 1 1
H H1W 1.0866 0.5265 1.3281 0.025 Uiso d RD 1 1
H H2W 0.9794 0.4800 1.3089 0.025 Uiso d RD 1 1
O O2W 0.93348(12) 0.32615(13) 1.04136(16) 0.0231(3) Uani d D 1 1
H H4W 0.9150 0.2686 0.9701 0.035 Uiso d RD 1 1
H H3W 0.8941 0.3241 1.1211 0.035 Uiso d RD 1 1

loop_
_atom_site_aniso_label
_atom_site_aniso_U_11
_atom_site_aniso_U_22
_atom_site_aniso_U_33
_atom_site_aniso_U_12
_atom_site_aniso_U_13
_atom_site_aniso_U_23
C1 0.0122(8) 0.0135(9) 0.0108(8) -0.0007(7) 0.0013(6) 0.0028(7)
C2 0.0131(10) 0.0182(9) 0.0161(10) 0.0045(7) 0.0010(8) -0.0030(7)
C3 0.0163(10) 0.0177(10) 0.0130(9) 0.0001(7) -0.0007(8) -0.0029(7)
C4 0.0123(9) 0.0147(9) 0.0100(8) -0.0002(7) 0.0023(7) 0.0032(7)
C5 0.0142(9) 0.0144(9) 0.0157(9) 0.0027(7) 0.0035(7) 0.0003(7)
C6 0.0153(9) 0.0137(9) 0.0132(9) -0.0011(7) 0.0025(7) -0.0014(6)
C7 0.0175(10) 0.0228(10) 0.0208(10) 0.0045(8) -0.0025(8) -0.0110(8)
C8 0.0170(10) 0.0222(10) 0.0179(9) 0.0011(8) -0.0034(7) -0.0074(8)
C9 0.0118(9) 0.0203(10) 0.0145(9) 0.0017(7) 0.0011(7) -0.0035(7)
C10 0.0145(9) 0.0132(9) 0.0119(9) -0.0004(7) 0.0020(7) 0.0039(7)
Co1 0.0086(2) 0.0135(2) 0.0097(2) -0.00079(11) 0.00011(15) -0.00126(11)
N1 0.0111(7) 0.0148(7) 0.0111(7) 0.0016(6) 0.0010(6) -0.0004(6)
N2 0.0123(8) 0.0189(8) 0.0135(7) 0.0005(6) 0.0001(6) 0.0004(6)
O1 0.0144(7) 0.0289(8) 0.0124(7) 0.0013(6) -0.0005(5) -0.0042(6)
O2 0.0112(6) 0.0231(7) 0.0132(6) 0.0029(5) 0.0023(5) 0.0021(5)
O1W 0.0128(7) 0.0254(7) 0.0118(6) -0.0028(5) 0.0006(5) -0.0006(5)
O2W 0.0325(8) 0.0198(7) 0.0197(7) -0.0101(6) 0.0145(6) -0.0077(5)

loop_
_atom_type_symbol
_atom_type_description
_atom_type_scat_dispersion_real
_atom_type_scat_dispersion_imag
_atom_type_scat_source
C C 0.0033 0.0016 'International Tables Vol C Tables 4.2.6.8 and 6.1.1.4'
H H 0.0000 0.0000 'International Tables Vol C Tables 4.2.6.8 and 6.1.1.4'
N N 0.0061 0.0033 'International Tables Vol C Tables 4.2.6.8 and 6.1.1.4'
O O 0.0106 0.0060 'International Tables Vol C Tables 4.2.6.8 and 6.1.1.4'
Co Co 0.3494 0.9721 'International Tables Vol C Tables 4.2.6.8 and 6.1.1.4'

loop_
_geom_angle_atom_site_label_1
_geom_angle_atom_site_label_2
_geom_angle_atom_site_label_3
_geom_angle_site_symmetry_1
_geom_angle_site_symmetry_3
_geom_angle
C6 C1 C2 . . 119.67(16)
C6 C1 N1 . . 120.96(15)
C2 C1 N1 . . 119.37(16)
C3 C2 C1 . . 119.48(17)
C3 C2 H2 . . 120.3
C1 C2 H2 . . 120.3
C4 C3 C2 . . 121.60(17)
C4 C3 H3 . . 119.2
C2 C3 H3 . . 119.2
C3 C4 C5 . . 118.53(16)
C3 C4 C10 . . 119.50(16)
C5 C4 C10 . . 121.91(16)
C4 C5 C6 . . 120.65(16)
C4 C5 H5 . . 119.7
C6 C5 H5 . . 119.7
C1 C6 C5 . . 120.01(16)
C1 C6 H6 . . 120.0
C5 C6 H6 . . 120.0
C8 C7 N1 . . 106.30(16)
C8 C7 H7 . . 126.9
N1 C7 H7 . . 126.9
C7 C8 N2 . . 109.76(16)
C7 C8 H8 . . 125.1
N2 C8 H8 . . 125.1
N2 C9 N1 . . 111.74(16)
N2 C9 H9 . . 124.1
N1 C9 H9 . . 124.1
O1 C10 O2 . . 124.93(16)
O1 C10 C4 . . 116.95(15)
O2 C10 C4 . . 118.10(15)
O2W Co1 O2W . 3_767 180.0
O2W Co1 N2 . . 89.47(6)
O2W Co1 N2 3_767 . 90.53(6)
O2W Co1 N2 . 3_767 90.53(6)
O2W Co1 N2 3_767 3_767 89.47(6)
N2 Co1 N2 . 3_767 180.0
O2W Co1 O1W . 3_767 92.45(5)
O2W Co1 O1W 3_767 3_767 87.55(5)
N2 Co1 O1W . 3_767 94.73(5)
N2 Co1 O1W 3_767 3_767 85.27(5)
O2W Co1 O1W . . 87.55(5)
O2W Co1 O1W 3_767 . 92.45(5)
N2 Co1 O1W . . 85.27(5)
N2 Co1 O1W 3_767 . 94.73(5)
O1W Co1 O1W 3_767 . 180.0
C9 N1 C7 . . 106.18(15)
C9 N1 C1 . . 125.99(15)
C7 N1 C1 . . 127.83(15)
C9 N2 C8 . . 106.02(15)
C9 N2 Co1 . . 124.04(13)
C8 N2 Co1 . . 129.94(12)
Co1 O1W H1W . . 127.2
Co1 O1W H2W . . 107.9
H1W O1W H2W . . 113.7
Co1 O2W H4W . . 128.4
Co1 O2W H3W . . 114.5
H4W O2W H3W . . 110.8

loop_
_geom_bond_atom_site_label_1
_geom_bond_atom_site_label_2
_geom_bond_site_symmetry_2
_geom_bond_distance
_geom_bond_publ_flag
C1 C6 . 1.391(3) ?
C1 C2 . 1.395(3) ?
C1 N1 . 1.425(2) ?
C2 C3 . 1.387(3) ?
C2 H2 . 0.9300 ?
C3 C4 . 1.386(3) ?
C3 H3 . 0.9300 ?
C4 C5 . 1.393(3) ?
C4 C10 . 1.513(2) ?
C5 C6 . 1.395(2) ?
C5 H5 . 0.9300 ?
C6 H6 . 0.9300 ?
C7 C8 . 1.357(3) ?
C7 N1 . 1.389(2) ?
C7 H7 . 0.9300 ?
C8 N2 . 1.378(2) ?
C8 H8 . 0.9300 ?
C9 N2 . 1.312(2) ?
C9 N1 . 1.360(2) ?
C9 H9 . 0.9300 ?
C10 O1 . 1.250(2) ?
C10 O2 . 1.268(2) ?
Co1 O1W 3_767 2.1286(13) ?
Co1 O1W . 2.1286(13) y
Co1 O2W . 2.0644(13) y
Co1 O2W 3_767 2.0644(13) ?
Co1 N2 . 2.1238(15) y
Co1 N2 3_767 2.1238(15) ?
O1W H1W . 0.8307 ?
O1W H2W . 0.8296 ?
O2W H4W . 0.8479 ?
O2W H3W . 0.8402 ?

loop_
_geom_hbond_atom_site_label_D
_geom_hbond_atom_site_label_H
_geom_hbond_atom_site_label_A
_geom_hbond_site_symmetry_A
_geom_hbond_distance_DH
_geom_hbond_distance_HA
_geom_hbond_distance_DA
_geom_hbond_angle_DHA
O2W H3W O2 3_667 0.84 1.88 2.6745(17) 156.8
O2W H4W O2 2_646 0.85 1.86 2.6964(18) 169.6
O1W H2W O2 3_667 0.83 2.03 2.8287(19) 162.6
O1W H1W O1 1_656 0.83 1.87 2.7014(18) 177.4
